data_4101881
loop_
_publ_author_name
'David E. Herbert'
'Joe B. Gilroy'
'Anne Staubitz'
'Mairi F. Haddow'
'Jeremy N. Harvey'
'Ian Manners'

_publ_section_title
;
 Strain-Induced Cleavage of Carbon-Carbon Bonds: Bridge Rupture Reactions
 of Group 8 Dicarba[2]metallocenophanes
;
_journal_name_full 'Journal of the American Chemical Society'
_journal_page_first 1988
_journal_page_last 1998
_journal_paper_doi 10.1021/ja9087049
_journal_volume 132
_journal_year 2010
_chemical_absolute_configuration ad
_chemical_formula_moiety 'C20 H28 Ru'
_chemical_formula_sum 'C20 H28 Ru'
_chemical_formula_weight 369.49
_chemical_name_systematic
; 
 ? 
;
_space_group_IT_number 18
_symmetry_cell_setting orthorhombic
_symmetry_space_group_name_Hall 'P 2 2ab'
_symmetry_space_group_name_H-M 'P 21 21 2'
_atom_sites_solution_hydrogens geom
_atom_sites_solution_primary direct
_atom_sites_solution_secondary difmap
_audit_creation_method SHELXL-97
_cell_angle_alpha 90.00
_cell_angle_beta 90.00
_cell_angle_gamma 90.00
_cell_formula_units_Z 2
_cell_length_a 10.4394(12)
_cell_length_b 8.2881(9)
_cell_length_c 9.7006(11)
_cell_measurement_reflns_used 5303
_cell_measurement_temperature 100(2)
_cell_measurement_theta_max 27.44
_cell_measurement_theta_min 3.78
_cell_volume 839.32(16)
_computing_cell_refinement 'Bruker Apex II'
_computing_data_collection 'Bruker Apex II'
_computing_data_reduction 'Bruker SAINT'
_computing_molecular_graphics 'Bruker ShelXTL'
_computing_publication_material 'Bruker ShelXTL'
_computing_structure_refinement 'SHELXL-97 (Sheldrick, 1997)'
_computing_structure_solution 'SHELXS-97 (Sheldrick, 1990)'
_diffrn_ambient_temperature 100(2)
_diffrn_measured_fraction_theta_full 0.991
_diffrn_measured_fraction_theta_max 0.991
_diffrn_measurement_device_type 'CD area detector'
_diffrn_measurement_method 'phi and omega sans'
_diffrn_radiation_monochromator graphite
_diffrn_radiation_source 'fine-focus sealed tube'
_diffrn_radiation_type MoK\a
_diffrn_radiation_wavelength 0.71073
_diffrn_reflns_av_R_equivalents 0.0584
_diffrn_reflns_av_sigmaI/netI 0.0376
_diffrn_reflns_limit_h_max 13
_diffrn_reflns_limit_h_min -13
_diffrn_reflns_limit_k_max 10
_diffrn_reflns_limit_k_min -10
_diffrn_reflns_limit_l_max 12
_diffrn_reflns_limit_l_min -12
_diffrn_reflns_number 7375
_diffrn_reflns_theta_full 27.51
_diffrn_reflns_theta_max 27.51
_diffrn_reflns_theta_min 2.87
_exptl_absorpt_coefficient_mu 0.926
_exptl_absorpt_correction_T_max 0.973
_exptl_absorpt_correction_T_min 0.748
_exptl_absorpt_correction_type multi-scan
_exptl_absorpt_process_details 'SADABS V2008/1'
_exptl_crystal_colour 'pale yellow'
_exptl_crystal_density_diffrn 1.462
_exptl_crystal_density_method 'not measured'
_exptl_crystal_description plate
_exptl_crystal_F_000 384
_exptl_crystal_size_max 0.35
_exptl_crystal_size_mid 0.24
_exptl_crystal_size_min 0.03
_refine_diff_density_max 0.343
_refine_diff_density_min -0.443
_refine_diff_density_rms 0.078
_refine_ls_abs_structure_details 'Flack H D (1983), Acta Cryst. A39, 876-881, based on 799 Friedel pairs'
_refine_ls_abs_structure_Flack -0.07(4)
_refine_ls_extinction_method none
_refine_ls_goodness_of_fit_ref 1.088
_refine_ls_hydrogen_treatment constr
_refine_ls_matrix_type full
_refine_ls_number_parameters 140
_refine_ls_number_reflns 1935
_refine_ls_number_restraints 0
_refine_ls_restrained_S_all 1.088
_refine_ls_R_factor_all 0.0220
_refine_ls_R_factor_gt 0.0207
_refine_ls_shift/su_max 0.002
_refine_ls_shift/su_mean 0.000
_refine_ls_structure_factor_coef Fsqd
_refine_ls_weighting_details 'calc w=1/[\s^2^(Fo^2^)+(0.0236P)^2^+0.0000P] where P=(Fo^2^+2Fc^2^)/3'
_refine_ls_weighting_scheme calc
_refine_ls_wR_factor_gt 0.0465
_refine_ls_wR_factor_ref 0.0486
_reflns_number_gt 1840
_reflns_number_total 1935
_reflns_threshold_expression >2sigma(I)
_cod_data_source_file ja9087049_si_006.cif
_cod_data_source_block dh
_cod_database_code 4101881

loop_
_symmetry_equiv_pos_as_xyz
'x, y, z'
'-x, -y, z'
'-x+1/2, y+1/2, -z'
'x+1/2, -y+1/2, -z'

loop_
_atom_site_label
_atom_site_type_symbol
_atom_site_fract_x
_atom_site_fract_y
_atom_site_fract_z
_atom_site_U_iso_or_equiv
_atom_site_adp_type
_atom_site_occupancy
_atom_site_symmetry_multiplicity
_atom_site_calc_flag
_atom_site_refinement_flags
_atom_site_disorder_assembly
_atom_site_disorder_group
Ru1 Ru 0.0000 1.0000 0.587794(17) 0.01578(7) Uani 1 2 d S . .
C1 C 0.0848(2) 0.8715(3) 0.4301(2) 0.0260(5) Uani 1 1 d . . .
C2 C 0.1862(2) 0.9334(3) 0.5146(3) 0.0271(5) Uani 1 1 d . . .
H2 H 0.2497 1.0085 0.4863 0.033 Uiso 1 1 calc R . .
C3 C 0.1755(2) 0.8629(3) 0.6495(2) 0.0288(5) Uani 1 1 d . . .
H3 H 0.2294 0.8846 0.7262 0.035 Uiso 1 1 calc R . .
C4 C 0.0712(2) 0.7560(3) 0.6475(3) 0.0310(5) Uani 1 1 d . . .
H4 H 0.0416 0.6934 0.7231 0.037 Uiso 1 1 calc R . .
C5 C 0.0173(3) 0.7575(3) 0.5125(2) 0.0290(6) Uani 1 1 d . . .
H5 H -0.0524 0.6928 0.4824 0.035 Uiso 1 1 calc R . .
C6A C 0.0718(6) 0.9682(7) 0.2885(5) 0.0156(14) Uani 0.454(4) 1 d P . 1
H6A H 0.1314 1.0625 0.2900 0.019 Uiso 0.454(4) 1 calc PR . 1
C6B C 0.0185(6) 0.9066(6) 0.2888(4) 0.0176(11) Uani 0.546(4) 1 d P . 2
H6B H -0.0619 0.8413 0.2829 0.021 Uiso 0.546(4) 1 calc PR . 2
C7 C 0.1155(2) 0.8467(3) 0.1714(2) 0.0280(5) Uani 1 1 d . . .
C8A C 0.2522(5) 0.7854(7) 0.2214(5) 0.0295(13) Uani 0.454(4) 1 d P . 1
H8A1 H 0.2414 0.7093 0.2978 0.044 Uiso 0.454(4) 1 calc PR . 1
H8A2 H 0.3034 0.8777 0.2523 0.044 Uiso 0.454(4) 1 calc PR . 1
H8A3 H 0.2960 0.7315 0.1448 0.044 Uiso 0.454(4) 1 calc PR . 1
C9A C 0.1622(5) 0.9542(6) 0.0412(5) 0.0251(13) Uani 0.454(4) 1 d P . 1
H9A1 H 0.2024 0.8840 -0.0276 0.038 Uiso 0.454(4) 1 calc PR . 1
H9A2 H 0.2243 1.0350 0.0725 0.038 Uiso 0.454(4) 1 calc PR . 1
H9A3 H 0.0881 1.0086 0.0000 0.038 Uiso 0.454(4) 1 calc PR . 1
C10A C 0.0343(5) 0.7204(6) 0.1379(5) 0.0276(14) Uani 0.454(4) 1 d P . 1
H10A H -0.0494 0.7634 0.1107 0.041 Uiso 0.454(4) 1 calc PR . 1
H10B H 0.0239 0.6496 0.2181 0.041 Uiso 0.454(4) 1 calc PR . 1
H10C H 0.0709 0.6587 0.0613 0.041 Uiso 0.454(4) 1 calc PR . 1
C8B C 0.1640(5) 0.6762(6) 0.2239(5) 0.0311(11) Uani 0.546(4) 1 d P . 2
H8B1 H 0.0905 0.6113 0.2535 0.047 Uiso 0.546(4) 1 calc PR . 2
H8B2 H 0.2227 0.6912 0.3016 0.047 Uiso 0.546(4) 1 calc PR . 2
H8B3 H 0.2088 0.6206 0.1488 0.047 Uiso 0.546(4) 1 calc PR . 2
C9B C 0.2172(4) 0.9485(6) 0.1390(5) 0.0302(11) Uani 0.546(4) 1 d P . 2
H9B1 H 0.2725 0.8962 0.0706 0.045 Uiso 0.546(4) 1 calc PR . 2
H9B2 H 0.2669 0.9713 0.2225 0.045 Uiso 0.546(4) 1 calc PR . 2
H9B3 H 0.1840 1.0497 0.1010 0.045 Uiso 0.546(4) 1 calc PR . 2
C10B C 0.0325(4) 0.7926(6) 0.0423(4) 0.0302(13) Uani 0.546(4) 1 d P . 2
H10D H 0.0878 0.7385 -0.0250 0.045 Uiso 0.546(4) 1 calc PR . 2
H10E H -0.0067 0.8878 -0.0003 0.045 Uiso 0.546(4) 1 calc PR . 2
H10F H -0.0348 0.7181 0.0725 0.045 Uiso 0.546(4) 1 calc PR . 2

loop_
_atom_site_aniso_label
_atom_site_aniso_U_11
_atom_site_aniso_U_22
_atom_site_aniso_U_33
_atom_site_aniso_U_23
_atom_site_aniso_U_13
_atom_site_aniso_U_12
Ru1 0.01369(10) 0.01847(10) 0.01517(10) 0.000 0.000 -0.00145(16)
C1 0.0314(12) 0.0305(12) 0.0162(10) -0.0003(9) 0.0012(9) 0.0156(10)
C2 0.0176(10) 0.0296(11) 0.0341(13) 0.0029(10) 0.0087(10) 0.0043(9)
C3 0.0257(12) 0.0366(13) 0.0242(11) -0.0025(10) -0.0084(10) 0.0101(11)
C4 0.0366(14) 0.0250(12) 0.0314(12) 0.0100(10) 0.0088(11) 0.0082(11)
C5 0.0238(17) 0.0213(9) 0.0420(12) -0.0075(8) -0.0061(12) 0.0036(11)
C6A 0.010(2) 0.020(4) 0.0167(19) 0.0024(19) -0.0009(16) 0.001(2)
C6B 0.015(3) 0.0175(18) 0.0200(16) 0.0011(13) -0.005(2) 0.000(2)
C7 0.0321(13) 0.0335(13) 0.0184(10) -0.0023(10) 0.0003(10) 0.0175(11)
C8A 0.027(3) 0.041(3) 0.021(2) 0.000(2) 0.003(2) 0.013(2)
C9A 0.023(2) 0.035(3) 0.017(2) 0.0038(18) 0.006(2) 0.0069(19)
C10A 0.032(3) 0.021(2) 0.030(3) -0.007(2) 0.005(2) 0.0024(19)
C8B 0.039(3) 0.030(2) 0.024(2) -0.0059(18) -0.003(2) 0.015(2)
C9B 0.022(2) 0.039(3) 0.029(2) 0.0002(18) 0.0073(19) 0.0074(17)
C10B 0.033(3) 0.035(2) 0.023(2) -0.0087(17) -0.0044(17) 0.0127(18)

loop_
_atom_type_symbol
_atom_type_description
_atom_type_scat_dispersion_real
_atom_type_scat_dispersion_imag
_atom_type_scat_source
C C 0.0033 0.0016 'International Tables Vol C Tables 4.2.6.8 and 6.1.1.4'
H H 0.0000 0.0000 'International Tables Vol C Tables 4.2.6.8 and 6.1.1.4'
Ru Ru -1.2594 0.8363 'International Tables Vol C Tables 4.2.6.8 and 6.1.1.4'

loop_
_geom_angle_atom_site_label_1
_geom_angle_atom_site_label_2
_geom_angle_atom_site_label_3
_geom_angle
_geom_angle_site_symmetry_1
_geom_angle_site_symmetry_3
_geom_angle_publ_flag
C1 Ru1 C1 84.32(12) 2_575 . ?
C1 Ru1 C2 106.07(10) 2_575 . ?
C1 Ru1 C2 39.82(10) . . ?
C1 Ru1 C2 39.82(10) 2_575 2_575 ?
C1 Ru1 C2 106.07(10) . 2_575 ?
C2 Ru1 C2 141.29(13) . 2_575 ?
C1 Ru1 C5 39.51(10) 2_575 2_575 ?
C1 Ru1 C5 105.51(9) . 2_575 ?
C2 Ru1 C5 101.82(11) . 2_575 ?
C2 Ru1 C5 64.52(11) 2_575 2_575 ?
C1 Ru1 C5 105.51(9) 2_575 . ?
C1 Ru1 C5 39.51(10) . . ?
C2 Ru1 C5 64.52(11) . . ?
C2 Ru1 C5 101.82(11) 2_575 . ?
C5 Ru1 C5 140.23(12) 2_575 . ?
C1 Ru1 C4 65.27(9) 2_575 2_575 ?
C1 Ru1 C4 143.43(9) . 2_575 ?
C2 Ru1 C4 128.45(10) . 2_575 ?
C2 Ru1 C4 63.27(9) 2_575 2_575 ?
C5 Ru1 C4 37.93(10) 2_575 2_575 ?
C5 Ru1 C4 164.86(10) . 2_575 ?
C1 Ru1 C4 143.43(9) 2_575 . ?
C1 Ru1 C4 65.27(9) . . ?
C2 Ru1 C4 63.27(9) . . ?
C2 Ru1 C4 128.45(10) 2_575 . ?
C5 Ru1 C4 164.86(10) 2_575 . ?
C5 Ru1 C4 37.93(10) . . ?
C4 Ru1 C4 149.91(13) 2_575 . ?
C1 Ru1 C3 144.26(9) 2_575 . ?
C1 Ru1 C3 65.46(9) . . ?
C2 Ru1 C3 38.24(9) . . ?
C2 Ru1 C3 164.30(9) 2_575 . ?
C5 Ru1 C3 129.45(11) 2_575 . ?
C5 Ru1 C3 63.03(10) . . ?
C4 Ru1 C3 131.58(9) 2_575 . ?
C4 Ru1 C3 36.63(9) . . ?
C1 Ru1 C3 65.46(9) 2_575 2_575 ?
C1 Ru1 C3 144.26(9) . 2_575 ?
C2 Ru1 C3 164.30(9) . 2_575 ?
C2 Ru1 C3 38.24(9) 2_575 2_575 ?
C5 Ru1 C3 63.03(10) 2_575 2_575 ?
C5 Ru1 C3 129.45(11) . 2_575 ?
C4 Ru1 C3 36.63(9) 2_575 2_575 ?
C4 Ru1 C3 131.58(9) . 2_575 ?
C3 Ru1 C3 148.98(12) . 2_575 ?
C5 C1 C2 106.4(2) . . ?
C5 C1 C6B 113.4(3) . . ?
C2 C1 C6B 139.6(3) . . ?
C5 C1 C6A 140.7(3) . . ?
C2 C1 C6A 112.1(3) . . ?
C5 C1 Ru1 73.40(13) . . ?
C2 C1 Ru1 73.04(12) . . ?
C6B C1 Ru1 111.36(18) . . ?
C6A C1 Ru1 110.03(19) . . ?
C1 C2 C3 108.5(2) . . ?
C1 C2 Ru1 67.14(12) . . ?
C3 C2 Ru1 74.51(13) . . ?
C1 C2 H2 125.7 . . ?
C3 C2 H2 125.7 . . ?
Ru1 C2 H2 124.1 . . ?
C4 C3 C2 107.7(2) . . ?
C4 C3 Ru1 71.43(13) . . ?
C2 C3 Ru1 67.26(12) . . ?
C4 C3 H3 126.1 . . ?
C2 C3 H3 126.1 . . ?
Ru1 C3 H3 126.7 . . ?
C3 C4 C5 108.3(2) . . ?
C3 C4 Ru1 71.94(13) . . ?
C5 C4 Ru1 67.80(12) . . ?
C3 C4 H4 125.9 . . ?
C5 C4 H4 125.9 . . ?
Ru1 C4 H4 125.9 . . ?
C1 C5 C4 109.0(2) . . ?
C1 C5 Ru1 67.10(12) . . ?
C4 C5 Ru1 74.26(13) . . ?
C1 C5 H5 125.5 . . ?
C4 C5 H5 125.5 . . ?
Ru1 C5 H5 124.7 . . ?
C7 C6A C6A 118.9(4) . 2_575 ?
C7 C6A C1 105.9(3) . . ?
C6A C6A C1 104.3(4) 2_575 . ?
C7 C6A H6A 109.1 . . ?
C6A C6A H6A 109.1 2_575 . ?
C1 C6A H6A 109.1 . . ?
C1 C6B C6B 106.7(3) . 2_575 ?
C1 C6B C7 106.6(3) . . ?
C6B C6B C7 117.0(4) 2_575 . ?
C1 C6B H6B 108.8 . . ?
C6B C6B H6B 108.8 2_575 . ?
C7 C6B H6B 108.8 . . ?
C10A C7 C6A 118.2(4) . . ?
C9B C7 C10B 114.1(3) . . ?
C8B C7 C10B 100.1(3) . . ?
C10A C7 C8A 112.3(3) . . ?
C9B C7 C8A 65.0(3) . . ?
C8B C7 C8A 48.0(3) . . ?
C6A C7 C8A 104.1(3) . . ?
C9B C7 C6B 117.0(3) . . ?
C8B C7 C6B 104.5(3) . . ?
C10B C7 C6B 107.7(3) . . ?
C10A C7 C9A 114.6(3) . . ?
C6A C7 C9A 107.2(3) . . ?
C8A C7 C9A 98.2(3) . . ?
C7 C8A H8A1 109.5 . . ?
C7 C8A H8A2 109.5 . . ?
C7 C8A H8A3 109.5 . . ?
C7 C9A H9A1 109.5 . . ?
C7 C9A H9A2 109.5 . . ?
C7 C9A H9A3 109.5 . . ?
C7 C10A H10A 109.5 . . ?
C7 C10A H10B 109.5 . . ?
C7 C10A H10C 109.5 . . ?
C7 C8B H8B1 109.5 . . ?
C7 C8B H8B2 109.5 . . ?
H8B1 C8B H8B2 109.5 . . ?
C7 C8B H8B3 109.5 . . ?
H8B1 C8B H8B3 109.5 . . ?
H8B2 C8B H8B3 109.5 . . ?
C7 C9B H9B1 109.5 . . ?
C7 C9B H9B2 109.5 . . ?
H9B1 C9B H9B2 109.5 . . ?
C7 C9B H9B3 109.5 . . ?
H9B1 C9B H9B3 109.5 . . ?
H9B2 C9B H9B3 109.5 . . ?
C7 C10B H10D 109.5 . . ?
C7 C10B H10E 109.5 . . ?
H10D C10B H10E 109.5 . . ?
C7 C10B H10F 109.5 . . ?
H10D C10B H10F 109.5 . . ?
H10E C10B H10F 109.5 . . ?

loop_
_geom_bond_atom_site_label_1
_geom_bond_atom_site_label_2
_geom_bond_distance
_geom_bond_site_symmetry_2
_geom_bond_publ_flag
Ru1 C1 2.063(2) 2_575 ?
Ru1 C1 2.063(2) . ?
Ru1 C2 2.142(2) . ?
Ru1 C2 2.142(2) 2_575 ?
Ru1 C5 2.146(2) 2_575 ?
Ru1 C5 2.146(2) . ?
Ru1 C4 2.231(2) 2_575 ?
Ru1 C4 2.231(2) . ?
Ru1 C3 2.238(2) . ?
Ru1 C3 2.238(2) 2_575 ?
C1 C5 1.425(4) . ?
C1 C2 1.434(3) . ?
C1 C6B 1.563(5) . ?
C1 C6A 1.596(5) . ?
C2 C3 1.437(3) . ?
C2 H2 0.9500 . ?
C3 C4 1.404(4) . ?
C3 H3 0.9500 . ?
C4 C5 1.425(4) . ?
C4 H4 0.9500 . ?
C5 H5 0.9500 . ?
C6A C7 1.585(5) . ?
C6A C6A 1.589(10) 2_575 ?
C6A H6A 1.0000 . ?
C6B C6B 1.596(9) 2_575 ?
C6B C7 1.603(5) . ?
C6B H6B 1.0000 . ?
C7 C10A 1.386(6) . ?
C7 C9B 1.393(5) . ?
C7 C8B 1.585(5) . ?
C7 C10B 1.587(5) . ?
C7 C8A 1.590(6) . ?
C7 C9A 1.621(5) . ?
C8A H8A1 0.9800 . ?
C8A H8A2 0.9800 . ?
C8A H8A3 0.9800 . ?
C9A H9A1 0.9800 . ?
C9A H9A2 0.9800 . ?
C9A H9A3 0.9800 . ?
C10A H10A 0.9800 . ?
C10A H10B 0.9800 . ?
C10A H10C 0.9800 . ?
C8B H8B1 0.9800 . ?
C8B H8B2 0.9800 . ?
C8B H8B3 0.9800 . ?
C9B H9B1 0.9800 . ?
C9B H9B2 0.9800 . ?
C9B H9B3 0.9800 . ?
C10B H10D 0.9800 . ?
C10B H10E 0.9800 . ?
C10B H10F 0.9800 . ?

loop_
_geom_torsion_atom_site_label_1
_geom_torsion_atom_site_label_2
_geom_torsion_atom_site_label_3
_geom_torsion_atom_site_label_4
_geom_torsion
_geom_torsion_site_symmetry_1
_geom_torsion_site_symmetry_2
_geom_torsion_site_symmetry_3
_geom_torsion_site_symmetry_4
_geom_torsion_publ_flag
C1 Ru1 C1 C5 -122.89(19) 2_575 . . . ?
C2 Ru1 C1 C5 113.5(2) . . . . ?
C2 Ru1 C1 C5 -89.19(17) 2_575 . . . ?
C5 Ru1 C1 C5 -156.56(11) 2_575 . . . ?
C4 Ru1 C1 C5 -155.77(16) 2_575 . . . ?
C4 Ru1 C1 C5 36.25(15) . . . . ?
C3 Ru1 C1 C5 76.70(16) . . . . ?
C3 Ru1 C1 C5 -91.4(2) 2_575 . . . ?
C1 Ru1 C1 C2 123.62(18) 2_575 . . . ?
C2 Ru1 C1 C2 157.33(11) 2_575 . . . ?
C5 Ru1 C1 C2 89.96(15) 2_575 . . . ?
C5 Ru1 C1 C2 -113.5(2) . . . . ?
C4 Ru1 C1 C2 90.74(18) 2_575 . . . ?
C4 Ru1 C1 C2 -77.24(15) . . . . ?
C3 Ru1 C1 C2 -36.79(13) . . . . ?
C3 Ru1 C1 C2 155.10(15) 2_575 . . . ?
C1 Ru1 C1 C6B -13.8(3) 2_575 . . . ?
C2 Ru1 C1 C6B -137.4(3) . . . . ?
C2 Ru1 C1 C6B 19.9(3) 2_575 . . . ?
C5 Ru1 C1 C6B -47.4(3) 2_575 . . . ?
C5 Ru1 C1 C6B 109.1(3) . . . . ?
C4 Ru1 C1 C6B -46.7(4) 2_575 . . . ?
C4 Ru1 C1 C6B 145.4(3) . . . . ?
C3 Ru1 C1 C6B -174.2(3) . . . . ?
C3 Ru1 C1 C6B 17.7(4) 2_575 . . . ?
C1 Ru1 C1 C6A 15.8(3) 2_575 . . . ?
C2 Ru1 C1 C6A -107.9(3) . . . . ?
C2 Ru1 C1 C6A 49.5(3) 2_575 . . . ?
C5 Ru1 C1 C6A -17.9(3) 2_575 . . . ?
C5 Ru1 C1 C6A 138.7(4) . . . . ?
C4 Ru1 C1 C6A -17.1(4) 2_575 . . . ?
C4 Ru1 C1 C6A 174.9(3) . . . . ?
C3 Ru1 C1 C6A -144.6(3) . . . . ?
C3 Ru1 C1 C6A 47.2(4) 2_575 . . . ?
C5 C1 C2 C3 -2.9(2) . . . . ?
C6B C1 C2 C3 166.7(3) . . . . ?
C6A C1 C2 C3 168.7(2) . . . . ?
Ru1 C1 C2 C3 63.46(16) . . . . ?
C5 C1 C2 Ru1 -66.36(16) . . . . ?
C6B C1 C2 Ru1 103.3(3) . . . . ?
C6A C1 C2 Ru1 105.2(2) . . . . ?
C1 Ru1 C2 C1 -59.58(19) 2_575 . . . ?
C2 Ru1 C2 C1 -36.32(12) 2_575 . . . ?
C5 Ru1 C2 C1 -100.11(14) 2_575 . . . ?
C5 Ru1 C2 C1 40.27(14) . . . . ?
C4 Ru1 C2 C1 -130.48(14) 2_575 . . . ?
C4 Ru1 C2 C1 82.68(15) . . . . ?
C3 Ru1 C2 C1 118.3(2) . . . . ?
C3 Ru1 C2 C1 -114.7(3) 2_575 . . . ?
C1 Ru1 C2 C3 -177.90(14) 2_575 . . . ?
C1 Ru1 C2 C3 -118.3(2) . . . . ?
C2 Ru1 C2 C3 -154.65(15) 2_575 . . . ?
C5 Ru1 C2 C3 141.57(15) 2_575 . . . ?
C5 Ru1 C2 C3 -78.06(15) . . . . ?
C4 Ru1 C2 C3 111.20(16) 2_575 . . . ?
C4 Ru1 C2 C3 -35.64(14) . . . . ?
C3 Ru1 C2 C3 127.0(3) 2_575 . . . ?
C1 C2 C3 C4 1.4(3) . . . . ?
Ru1 C2 C3 C4 60.23(17) . . . . ?
C1 C2 C3 Ru1 -58.80(15) . . . . ?
C1 Ru1 C3 C4 -115.82(19) 2_575 . . . ?
C1 Ru1 C3 C4 -80.99(16) . . . . ?
C2 Ru1 C3 C4 -119.3(2) . . . . ?
C2 Ru1 C3 C4 -21.0(4) 2_575 . . . ?
C5 Ru1 C3 C4 -171.27(14) 2_575 . . . ?
C5 Ru1 C3 C4 -36.99(15) . . . . ?
C4 Ru1 C3 C4 138.2(2) 2_575 . . . ?
C3 Ru1 C3 C4 85.51(14) 2_575 . . . ?
C1 Ru1 C3 C2 3.5(2) 2_575 . . . ?
C1 Ru1 C3 C2 38.29(15) . . . . ?
C2 Ru1 C3 C2 98.3(4) 2_575 . . . ?
C5 Ru1 C3 C2 -51.99(18) 2_575 . . . ?
C5 Ru1 C3 C2 82.29(15) . . . . ?
C4 Ru1 C3 C2 -102.54(17) 2_575 . . . ?
C4 Ru1 C3 C2 119.3(2) . . . . ?
C3 Ru1 C3 C2 -155.21(14) 2_575 . . . ?
C2 C3 C4 C5 0.6(3) . . . . ?
Ru1 C3 C4 C5 58.26(16) . . . . ?
C2 C3 C4 Ru1 -57.62(15) . . . . ?
C1 Ru1 C4 C3 118.05(19) 2_575 . . . ?
C1 Ru1 C4 C3 81.55(16) . . . . ?
C2 Ru1 C4 C3 37.19(15) . . . . ?
C2 Ru1 C4 C3 172.90(14) 2_575 . . . ?
C5 Ru1 C4 C3 26.7(4) 2_575 . . . ?
C5 Ru1 C4 C3 119.3(2) . . . . ?
C4 Ru1 C4 C3 -84.12(14) 2_575 . . . ?
C3 Ru1 C4 C3 -136.63(19) 2_575 . . . ?
C1 Ru1 C4 C5 -1.2(2) 2_575 . . . ?
C1 Ru1 C4 C5 -37.72(17) . . . . ?
C2 Ru1 C4 C5 -82.09(17) . . . . ?
C2 Ru1 C4 C5 53.62(19) 2_575 . . . ?
C5 Ru1 C4 C5 -92.6(4) 2_575 . . . ?
C4 Ru1 C4 C5 156.60(16) 2_575 . . . ?
C3 Ru1 C4 C5 -119.3(2) . . . . ?
C3 Ru1 C4 C5 104.10(18) 2_575 . . . ?
C2 C1 C5 C4 3.3(3) . . . . ?
C6B C1 C5 C4 -169.4(2) . . . . ?
C6A C1 C5 C4 -164.3(3) . . . . ?
Ru1 C1 C5 C4 -62.80(17) . . . . ?
C2 C1 C5 Ru1 66.12(15) . . . . ?
C6B C1 C5 Ru1 -106.6(2) . . . . ?
C6A C1 C5 Ru1 -101.5(4) . . . . ?
C3 C4 C5 C1 -2.5(3) . . . . ?
Ru1 C4 C5 C1 58.35(16) . . . . ?
C3 C4 C5 Ru1 -60.84(17) . . . . ?
C1 Ru1 C5 C1 60.1(2) 2_575 . . . ?
C2 Ru1 C5 C1 -40.59(15) . . . . ?
C2 Ru1 C5 C1 100.99(16) 2_575 . . . ?
C5 Ru1 C5 C1 36.82(13) 2_575 . . . ?
C4 Ru1 C5 C1 110.6(4) 2_575 . . . ?
C4 Ru1 C5 C1 -119.1(2) . . . . ?
C3 Ru1 C5 C1 -83.39(17) . . . . ?
C3 Ru1 C5 C1 130.87(15) 2_575 . . . ?
C1 Ru1 C5 C4 179.24(15) 2_575 . . . ?
C1 Ru1 C5 C4 119.1(2) . . . . ?
C2 Ru1 C5 C4 78.53(16) . . . . ?
C2 Ru1 C5 C4 -139.90(15) 2_575 . . . ?
C5 Ru1 C5 C4 155.94(16) 2_575 . . . ?
C4 Ru1 C5 C4 -130.3(3) 2_575 . . . ?
C3 Ru1 C5 C4 35.73(15) . . . . ?
C3 Ru1 C5 C4 -110.02(16) 2_575 . . . ?
C5 C1 C6A C7 -81.6(5) . . . . ?
C2 C1 C6A C7 111.2(4) . . . . ?
C6B C1 C6A C7 -71.6(5) . . . . ?
Ru1 C1 C6A C7 -169.6(3) . . . . ?
C5 C1 C6A C6A 44.6(7) . . . 2_575 ?
C2 C1 C6A C6A -122.7(5) . . . 2_575 ?
C6B C1 C6A C6A 54.6(6) . . . 2_575 ?
Ru1 C1 C6A C6A -43.5(6) . . . 2_575 ?
C5 C1 C6B C6B 117.8(5) . . . 2_575 ?
C2 C1 C6B C6B -51.3(7) . . . 2_575 ?
C6A C1 C6B C6B -55.3(6) . . . 2_575 ?
Ru1 C1 C6B C6B 37.3(6) . . . 2_575 ?
C5 C1 C6B C7 -116.5(4) . . . . ?
C2 C1 C6B C7 74.4(4) . . . . ?
C6A C1 C6B C7 70.4(5) . . . . ?
Ru1 C1 C6B C7 163.0(2) . . . . ?
C6A C6A C7 C10A -44.2(7) 2_575 . . . ?
C1 C6A C7 C10A 72.6(5) . . . . ?
C6A C6A C7 C9B 126.4(6) 2_575 . . . ?
C1 C6A C7 C9B -116.9(4) . . . . ?
C6A C6A C7 C8B -119.6(5) 2_575 . . . ?
C1 C6A C7 C8B -2.9(5) . . . . ?
C6A C6A C7 C10B 6.2(8) 2_575 . . . ?
C1 C6A C7 C10B 123.0(4) . . . . ?
C6A C6A C7 C8A -169.5(5) 2_575 . . . ?
C1 C6A C7 C8A -52.7(5) . . . . ?
C6A C6A C7 C6B -47.9(7) 2_575 . . . ?
C1 C6A C7 C6B 68.9(5) . . . . ?
C6A C6A C7 C9A 87.1(6) 2_575 . . . ?
C1 C6A C7 C9A -156.1(4) . . . . ?
C1 C6B C7 C10A 110.3(4) . . . . ?
C6B C6B C7 C10A -130.5(6) 2_575 . . . ?
C1 C6B C7 C9B -79.4(4) . . . . ?
C6B C6B C7 C9B 39.8(6) 2_575 . . . ?
C1 C6B C7 C8B 44.6(4) . . . . ?
C6B C6B C7 C8B 163.9(5) 2_575 . . . ?
C1 C6B C7 C6A -73.0(6) . . . . ?
C6B C6B C7 C6A 46.3(6) 2_575 . . . ?
C1 C6B C7 C10B 150.5(4) . . . . ?
C6B C6B C7 C10B -90.3(6) 2_575 . . . ?
C1 C6B C7 C8A -5.3(5) . . . . ?
C6B C6B C7 C8A 113.9(5) 2_575 . . . ?
C1 C6B C7 C9A -128.5(4) . . . . ?
C6B C6B C7 C9A -9.3(7) 2_575 . . . ?
